data_4309960
loop_
_publ_author_name
'Mohamed M. Ibrahim'
'Jan Seebacher'
'Gunther Steinfeld'
'Heinrich Vahrenkamp'

_publ_section_title
;
Tris(thioimidazolyl)borate-Zinc-Thiolate Complexes for the Modeling of
Biological Thiolate Alkylations
;
_journal_name_full 'Inorganic Chemistry'
_journal_page_first 8531
_journal_page_last 8538
_journal_paper_doi 10.1021/ic0508270
_journal_volume 44
_journal_year 2005
_chemical_formula_sum 'C68.5 H73 B2 Cl N12 O4.5 S7 Zn2'
_chemical_formula_weight 1548.62
_chemical_name_systematic
; 
 ? 
;
_space_group_IT_number 14
_symmetry_cell_setting monoclinic
_symmetry_space_group_name_Hall '-P 2ybc'
_symmetry_space_group_name_H-M 'P 1 21/c 1'
_atom_sites_solution_hydrogens geom
_atom_sites_solution_primary direct
_atom_sites_solution_secondary difmap
_audit_creation_method SHELXL-97
_cell_angle_alpha 90.00
_cell_angle_beta 106.376(7)
_cell_angle_gamma 90.00
_cell_formula_units_Z 4
_cell_length_a 16.999(5)
_cell_length_b 20.114(6)
_cell_length_c 23.796(7)
_cell_measurement_temperature 245(2)
_cell_volume 7806(4)
_computing_cell_refinement 'Bruker SMART'
_computing_data_collection 'Bruker SMART'
_computing_data_reduction 'Bruker SHELXTL'
_computing_molecular_graphics 'Bruker SHELXTL'
_computing_publication_material 'Bruker SHELXTL'
_computing_structure_refinement 'SHELXL-97 (Sheldrick, 1997)'
_computing_structure_solution 'SHELXS-97 (Sheldrick, 1990)'
_diffrn_ambient_temperature 245(2)
_diffrn_measured_fraction_theta_full 0.919
_diffrn_measured_fraction_theta_max 0.919
_diffrn_measurement_device_type 'CCD area detector'
_diffrn_measurement_method 'phi and omega scans'
_diffrn_radiation_monochromator graphite
_diffrn_radiation_source 'fine-focus sealed tube'
_diffrn_radiation_type MoK\a
_diffrn_radiation_wavelength 0.71073
_diffrn_reflns_av_R_equivalents 0.2164
_diffrn_reflns_av_sigmaI/netI 0.3929
_diffrn_reflns_limit_h_max 22
_diffrn_reflns_limit_h_min -22
_diffrn_reflns_limit_k_max 27
_diffrn_reflns_limit_k_min -27
_diffrn_reflns_limit_l_max 31
_diffrn_reflns_limit_l_min -31
_diffrn_reflns_number 69248
_diffrn_reflns_theta_full 28.87
_diffrn_reflns_theta_max 28.87
_diffrn_reflns_theta_min 1.25
_exptl_absorpt_coefficient_mu 0.889
_exptl_absorpt_correction_type SADABS
_exptl_crystal_colour colorless
_exptl_crystal_density_diffrn 1.318
_exptl_crystal_density_method 'not measured'
_exptl_crystal_description plates
_exptl_crystal_F_000 3212
_exptl_crystal_size_max 0.06
_exptl_crystal_size_mid 0.18
_exptl_crystal_size_min 0.24
_refine_diff_density_max 1.287
_refine_diff_density_min -0.749
_refine_diff_density_rms 0.128
_refine_ls_extinction_method none
_refine_ls_goodness_of_fit_ref 0.814
_refine_ls_hydrogen_treatment mixed
_refine_ls_matrix_type full
_refine_ls_number_parameters 827
_refine_ls_number_reflns 18860
_refine_ls_number_restraints 0
_refine_ls_restrained_S_all 0.814
_refine_ls_R_factor_all 0.3394
_refine_ls_R_factor_gt 0.0952
_refine_ls_shift/su_max 0.000
_refine_ls_shift/su_mean 0.000
_refine_ls_structure_factor_coef Fsqd
_refine_ls_weighting_details 'calc w=1/[\s^2^(Fo^2^)+(0.1687P)^2^+0.0000P] where P=(Fo^2^+2Fc^2^)/3'
_refine_ls_weighting_scheme calc
_refine_ls_wR_factor_gt 0.2492
_refine_ls_wR_factor_ref 0.3546
_reflns_number_gt 4158
_reflns_number_total 18860
_reflns_threshold_expression >2sigma(I)
_cod_data_source_file ic0508270si20050523_114753_08.cif
_cod_data_source_block ibrawm
_cod_depositor_comments
;
The following automatic conversions were performed:
'_symmetry_cell_setting' value 'Monoclinic' changed to 'monoclinic'
according to '/home/saulius/struct/CIF-dictionaries/cif_core.dic'
dictionary named 'cif_core.dic' version 2.4.1 from 2010-06-29.

Automatic conversion script
Id: cif_fix_enum 1527 2010-12-29 10:47:43Z saulius 
;
_cod_original_formula_sum 'C68.50 H73 B2 Cl N12 O4.50 S7 Zn2'
_cod_database_code 4309960

loop_
_symmetry_equiv_pos_as_xyz
'x, y, z'
'-x, y+1/2, -z+1/2'
'-x, -y, -z'
'x, -y-1/2, z-1/2'

loop_
_atom_site_label
_atom_site_type_symbol
_atom_site_fract_x
_atom_site_fract_y
_atom_site_fract_z
_atom_site_U_iso_or_equiv
_atom_site_adp_type
_atom_site_occupancy
_atom_site_symmetry_multiplicity
_atom_site_calc_flag
_atom_site_refinement_flags
_atom_site_disorder_assembly
_atom_site_disorder_group
Zn1 Zn -0.27060(7) 0.39951(6) -0.29875(5) 0.0616(4) Uani 1 1 d . . .
Zn2 Zn -0.46463(7) 0.27480(6) -0.28940(5) 0.0607(4) Uani 1 1 d . . .
S1 S -0.22725(17) 0.49662(13) -0.24249(13) 0.0692(8) Uani 1 1 d . . .
S2 S -0.16741(17) 0.32005(13) -0.26712(12) 0.0605(7) Uani 1 1 d . . .
S3 S -0.27966(18) 0.42159(14) -0.39732(12) 0.0694(8) Uani 1 1 d . . .
S4 S -0.60413(17) 0.29571(15) -0.33011(12) 0.0682(8) Uani 1 1 d . . .
S5 S -0.43194(18) 0.18664(16) -0.34270(12) 0.0735(9) Uani 1 1 d . . .
S6 S -0.4478(2) 0.24049(13) -0.19253(11) 0.0709(9) Uani 1 1 d . . .
S7 S -0.39793(19) 0.37611(18) -0.28695(18) 0.1109(15) Uani 1 1 d . . .
N1 N -0.0725(5) 0.4597(4) -0.2475(4) 0.061(2) Uani 1 1 d . . .
N2 N -0.0853(6) 0.4676(4) -0.1590(4) 0.071(3) Uani 1 1 d . . .
N3 N -0.0901(5) 0.3874(4) -0.3382(4) 0.062(2) Uani 1 1 d . . .
N4 N -0.1046(5) 0.2814(4) -0.3541(3) 0.056(2) Uani 1 1 d . . .
N5 N -0.1487(6) 0.5058(4) -0.3505(4) 0.067(2) Uani 1 1 d . . .
N6 N -0.2528(7) 0.5516(4) -0.4154(4) 0.082(3) Uani 1 1 d . . .
N7 N -0.6329(5) 0.1882(4) -0.2658(4) 0.064(2) Uani 1 1 d . . .
N8 N -0.6988(6) 0.2811(5) -0.2579(4) 0.074(3) Uani 1 1 d . . .
N9 N -0.5845(5) 0.1336(4) -0.3474(4) 0.068(2) Uani 1 1 d . . .
N10 N -0.5526(6) 0.1365(4) -0.4296(4) 0.073(3) Uani 1 1 d . . .
N11 N -0.4997(6) 0.1181(4) -0.2409(4) 0.070(3) Uani 1 1 d . . .
N12 N -0.3745(6) 0.1197(4) -0.1812(4) 0.060(2) Uani 1 1 d . . .
B1 B -0.0798(9) 0.4603(6) -0.3136(6) 0.069(4) Uani 1 1 d . . .
H1 H -0.0273 0.4774 -0.3180 0.083 Uiso 1 1 calc R . .
B2 B -0.5860(9) 0.1295(6) -0.2825(7) 0.074(4) Uani 1 1 d . . .
H2 H -0.6181 0.0892 -0.2796 0.089 Uiso 1 1 calc R . .
C1 C -0.0001(7) 0.4410(5) -0.2094(6) 0.070(3) Uani 1 1 d . . .
H1A H 0.0469 0.4272 -0.2197 0.084 Uiso 1 1 calc R . .
C2 C -0.0068(8) 0.4453(6) -0.1554(6) 0.084(4) Uani 1 1 d . . .
H2A H 0.0343 0.4351 -0.1209 0.101 Uiso 1 1 calc R . .
C3 C -0.1259(7) 0.4738(5) -0.2172(5) 0.061(3) Uani 1 1 d . . .
C4 C -0.1176(8) 0.4778(6) -0.1095(5) 0.082(4) Uani 1 1 d . . .
C5 C -0.1359(13) 0.4274(7) -0.0806(8) 0.155(8) Uani 1 1 d . . .
C6 C -0.1606(16) 0.4372(9) -0.0308(9) 0.210(12) Uani 1 1 d . . .
H6A H -0.1743 0.4005 -0.0110 0.252 Uiso 1 1 calc R . .
C7 C -0.1653(11) 0.4992(10) -0.0102(7) 0.131(6) Uani 1 1 d . . .
H7A H -0.1825 0.5062 0.0235 0.158 Uiso 1 1 calc R . .
C8 C -0.1447(7) 0.5505(7) -0.0392(6) 0.091(4) Uani 1 1 d . . .
H8A H -0.1475 0.5935 -0.0244 0.110 Uiso 1 1 calc R . .
C9 C -0.1190(7) 0.5444(7) -0.0904(5) 0.079(4) Uani 1 1 d . . .
C10 C -0.0982(10) 0.6035(7) -0.1217(7) 0.139(7) Uani 1 1 d . . .
H10A H -0.0820 0.5887 -0.1557 0.209 Uiso 1 1 calc R . .
H10B H -0.0533 0.6278 -0.0955 0.209 Uiso 1 1 calc R . .
H10C H -0.1457 0.6322 -0.1343 0.209 Uiso 1 1 calc R . .
C11 C -0.127(2) 0.3543(8) -0.1015(11) 0.33(2) Uani 1 1 d . . .
H11A H -0.1423 0.3232 -0.0752 0.494 Uiso 1 1 calc R . .
H11B H -0.0710 0.3464 -0.1015 0.494 Uiso 1 1 calc R . .
H11C H -0.1632 0.3483 -0.1409 0.494 Uiso 1 1 calc R . .
C12 C -0.0574(6) 0.3706(6) -0.3838(5) 0.074(3) Uani 1 1 d . . .
H12A H -0.0328 0.4005 -0.4042 0.088 Uiso 1 1 calc R . .
C13 C -0.0664(6) 0.3046(6) -0.3944(5) 0.068(3) Uani 1 1 d . . .
H13A H -0.0502 0.2800 -0.4228 0.082 Uiso 1 1 calc R . .
C14 C -0.1180(6) 0.3315(5) -0.3193(4) 0.058(3) Uani 1 1 d . . .
C15 C -0.1201(6) 0.2103(6) -0.3463(5) 0.062(3) Uani 1 1 d . . .
C16 C -0.0617(7) 0.1733(6) -0.3086(5) 0.076(3) Uani 1 1 d . . .
C17 C -0.0779(8) 0.1057(6) -0.3043(6) 0.080(4) Uani 1 1 d . . .
H17A H -0.0398 0.0788 -0.2776 0.096 Uiso 1 1 calc R . .
C18 C -0.1468(9) 0.0793(6) -0.3378(6) 0.080(4) Uani 1 1 d . . .
H18A H -0.1548 0.0333 -0.3358 0.096 Uiso 1 1 calc R . .
C19 C -0.2067(9) 0.1164(7) -0.3752(6) 0.088(4) Uani 1 1 d . . .
H19A H -0.2552 0.0957 -0.3974 0.106 Uiso 1 1 calc R . .
C20 C -0.1962(7) 0.1857(5) -0.3807(5) 0.066(3) Uani 1 1 d . . .
C21 C -0.2619(7) 0.2289(6) -0.4220(5) 0.092(4) Uani 1 1 d . . .
H21A H -0.3088 0.2016 -0.4411 0.137 Uiso 1 1 calc R . .
H21B H -0.2396 0.2488 -0.4514 0.137 Uiso 1 1 calc R . .
H21C H -0.2788 0.2637 -0.3997 0.137 Uiso 1 1 calc R . .
C22 C 0.0158(7) 0.2045(6) -0.2698(6) 0.101(4) Uani 1 1 d . . .
H22A H 0.0498 0.1703 -0.2461 0.152 Uiso 1 1 calc R . .
H22B H 0.0015 0.2373 -0.2444 0.152 Uiso 1 1 calc R . .
H22C H 0.0458 0.2259 -0.2940 0.152 Uiso 1 1 calc R . .
C23 C -0.1317(9) 0.5717(6) -0.3565(6) 0.089(4) Uani 1 1 d . . .
H23A H -0.0831 0.5935 -0.3361 0.107 Uiso 1 1 calc R . .
C24 C -0.1939(10) 0.5997(6) -0.3953(6) 0.104(5) Uani 1 1 d . . .
H24A H -0.1974 0.6445 -0.4071 0.125 Uiso 1 1 calc R . .
C25 C -0.2236(8) 0.4939(5) -0.3866(5) 0.067(3) Uani 1 1 d . . .
C26 C -0.3254(10) 0.5580(5) -0.4647(5) 0.076(3) Uani 1 1 d . . .
C27 C -0.4004(11) 0.5678(6) -0.4545(6) 0.097(4) Uani 1 1 d . . .
C28 C -0.4678(10) 0.5762(7) -0.5037(6) 0.115(5) Uani 1 1 d . . .
H28A H -0.5198 0.5814 -0.4978 0.138 Uiso 1 1 calc R . .
C29 C -0.4622(13) 0.5771(8) -0.5582(7) 0.129(7) Uani 1 1 d . . .
H29A H -0.5092 0.5843 -0.5897 0.155 Uiso 1 1 calc R . .
C30 C -0.3877(14) 0.5676(7) -0.5681(6) 0.117(6) Uani 1 1 d . . .
H30A H -0.3834 0.5691 -0.6066 0.140 Uiso 1 1 calc R . .
C31 C -0.3185(12) 0.5558(6) -0.5220(7) 0.099(5) Uani 1 1 d . . .
C32 C -0.2362(11) 0.5427(8) -0.5304(6) 0.136(6) Uani 1 1 d . . .
H32A H -0.1965 0.5358 -0.4926 0.204 Uiso 1 1 calc R . .
H32B H -0.2197 0.5804 -0.5498 0.204 Uiso 1 1 calc R . .
H32C H -0.2388 0.5032 -0.5543 0.204 Uiso 1 1 calc R . .
C33 C -0.4093(10) 0.5691(7) -0.3940(6) 0.129(6) Uani 1 1 d . . .
H33A H -0.4664 0.5764 -0.3958 0.194 Uiso 1 1 calc R . .
H33B H -0.3761 0.6047 -0.3719 0.194 Uiso 1 1 calc R . .
H33C H -0.3913 0.5269 -0.3749 0.194 Uiso 1 1 calc R . .
C34 C -0.6823(7) 0.1769(6) -0.2289(5) 0.079(3) Uani 1 1 d . . .
H34A H -0.6872 0.1362 -0.2108 0.095 Uiso 1 1 calc R . .
C35 C -0.7223(8) 0.2339(7) -0.2229(5) 0.092(4) Uani 1 1 d . . .
H35A H -0.7585 0.2401 -0.1999 0.111 Uiso 1 1 calc R . .
C36 C -0.6440(7) 0.2533(6) -0.2835(5) 0.069(3) Uani 1 1 d . . .
C37 C -0.7296(7) 0.3471(6) -0.2660(5) 0.064(3) Uani 1 1 d . . .
C38 C -0.6916(8) 0.3954(6) -0.2258(5) 0.081(3) Uani 1 1 d . . .
C39 C -0.7309(10) 0.4567(7) -0.2347(7) 0.097(4) Uani 1 1 d . . .
H39A H -0.7099 0.4908 -0.2076 0.116 Uiso 1 1 calc R . .
C40 C -0.7985(9) 0.4705(7) -0.2805(7) 0.088(4) Uani 1 1 d . . .
H40A H -0.8230 0.5128 -0.2847 0.106 Uiso 1 1 calc R . .
C41 C -0.8287(8) 0.4220(9) -0.3193(7) 0.099(4) Uani 1 1 d . . .
H41A H -0.8734 0.4316 -0.3518 0.119 Uiso 1 1 calc R . .
C42 C -0.7966(8) 0.3583(7) -0.3132(6) 0.084(4) Uani 1 1 d . . .
C43 C -0.8334(8) 0.3035(7) -0.3572(6) 0.123(5) Uani 1 1 d . . .
H43A H -0.8798 0.3211 -0.3873 0.184 Uiso 1 1 calc R . .
H43B H -0.8515 0.2671 -0.3371 0.184 Uiso 1 1 calc R . .
H43C H -0.7923 0.2875 -0.3751 0.184 Uiso 1 1 calc R . .
C44 C -0.6212(9) 0.3785(7) -0.1748(6) 0.136(6) Uani 1 1 d . . .
H44A H -0.6046 0.3329 -0.1782 0.204 Uiso 1 1 calc R . .
H44B H -0.6372 0.3835 -0.1390 0.204 Uiso 1 1 calc R . .
H44C H -0.5758 0.4081 -0.1738 0.204 Uiso 1 1 calc R . .
C45 C -0.6486(8) 0.1066(6) -0.3906(6) 0.093(4) Uani 1 1 d . . .
H45A H -0.6975 0.0899 -0.3850 0.112 Uiso 1 1 calc R . .
C46 C -0.6303(8) 0.1080(7) -0.4411(6) 0.095(4) Uani 1 1 d . . .
H46A H -0.6631 0.0928 -0.4775 0.114 Uiso 1 1 calc R . .
C47 C -0.5243(7) 0.1530(6) -0.3730(5) 0.073(3) Uani 1 1 d . . .
C48 C -0.5067(9) 0.1430(7) -0.4713(5) 0.076(4) Uani 1 1 d . . .
C49 C -0.4516(9) 0.0977(7) -0.4735(5) 0.080(4) Uani 1 1 d . . .
C50 C -0.4085(9) 0.1054(8) -0.5162(6) 0.106(5) Uani 1 1 d . . .
H50 H -0.3681 0.0746 -0.5189 0.127 Uiso 1 1 calc R . .
C51 C -0.4267(14) 0.1577(13) -0.5528(8) 0.142(9) Uani 1 1 d . . .
H51A H -0.3987 0.1625 -0.5815 0.170 Uiso 1 1 calc R . .
C52 C -0.4822(19) 0.2026(12) -0.5502(10) 0.166(12) Uani 1 1 d . . .
H52A H -0.4928 0.2379 -0.5772 0.200 Uiso 1 1 calc R . .
C53 C -0.5242(12) 0.1995(8) -0.5099(7) 0.118(6) Uani 1 1 d . . .
C54 C -0.5888(14) 0.2502(9) -0.5054(7) 0.188(10) Uani 1 1 d . . .
H54A H -0.6105 0.2384 -0.4731 0.282 Uiso 1 1 calc R . .
H54B H -0.6329 0.2505 -0.5416 0.282 Uiso 1 1 calc R . .
H54C H -0.5641 0.2940 -0.4986 0.282 Uiso 1 1 calc R . .
C55 C -0.4335(7) 0.0378(6) -0.4329(6) 0.096(4) Uani 1 1 d . . .
H55A H -0.3913 0.0108 -0.4419 0.144 Uiso 1 1 calc R . .
H55B H -0.4829 0.0116 -0.4384 0.144 Uiso 1 1 calc R . .
H55C H -0.4146 0.0528 -0.3926 0.144 Uiso 1 1 calc R . .
C56 C -0.4667(8) 0.0544(6) -0.2369(6) 0.086(4) Uani 1 1 d . . .
H56A H -0.4942 0.0168 -0.2564 0.104 Uiso 1 1 calc R . .
C57 C -0.3908(8) 0.0544(5) -0.2017(5) 0.075(3) Uani 1 1 d . . .
H57A H -0.3549 0.0178 -0.1924 0.090 Uiso 1 1 calc R . .
C58 C -0.4415(7) 0.1577(5) -0.2053(4) 0.056(3) Uani 1 1 d . . .
C59 C -0.2995(7) 0.1423(5) -0.1425(5) 0.062(3) Uani 1 1 d . . .
C60 C -0.2372(8) 0.1590(5) -0.1650(5) 0.071(3) Uani 1 1 d . . .
C61 C -0.1619(9) 0.1765(6) -0.1245(7) 0.098(4) Uani 1 1 d . . .
H61A H -0.1168 0.1893 -0.1376 0.118 Uiso 1 1 calc R . .
C62 C -0.1555(10) 0.1746(8) -0.0665(8) 0.121(5) Uani 1 1 d . . .
H62A H -0.1044 0.1845 -0.0399 0.145 Uiso 1 1 calc R . .
C63 C -0.2170(10) 0.1596(7) -0.0450(6) 0.101(4) Uani 1 1 d . . .
H63A H -0.2098 0.1605 -0.0043 0.121 Uiso 1 1 calc R . .
C64 C -0.2921(8) 0.1426(5) -0.0829(5) 0.074(3) Uani 1 1 d . . .
C65 C -0.3636(9) 0.1263(7) -0.0608(5) 0.107(5) Uani 1 1 d . . .
H65A H -0.4106 0.1156 -0.0936 0.161 Uiso 1 1 calc R . .
H65B H -0.3766 0.1642 -0.0399 0.161 Uiso 1 1 calc R . .
H65C H -0.3503 0.0884 -0.0346 0.161 Uiso 1 1 calc R . .
C66 C -0.2465(3) 0.1584(3) -0.23011(19) 0.089(4) Uani 1 1 d . . .
H66A H -0.1953 0.1718 -0.2371 0.133 Uiso 1 1 calc R . .
H66B H -0.2896 0.1891 -0.2497 0.133 Uiso 1 1 calc R . .
H66C H -0.2607 0.1139 -0.2454 0.133 Uiso 1 1 calc R . .
C67 C -0.3859(3) 0.4068(3) -0.20015(19) 0.112(5) Uani 1 1 d R . .
H67A H -0.3814 0.4552 -0.1964 0.135 Uiso 1 1 calc R . .
H67B H -0.4322 0.3915 -0.1866 0.135 Uiso 1 1 calc R . .
C68 C -0.3031(3) 0.3714(3) -0.16542(19) 0.244(13) Uani 1 1 d R . .
H68A H -0.2910 0.3821 -0.1241 0.366 Uiso 1 1 calc R . .
H68B H -0.2587 0.3868 -0.1803 0.366 Uiso 1 1 calc R . .
H68C H -0.3090 0.3236 -0.1706 0.366 Uiso 1 1 calc R . .
Cl1 Cl 0.0817(3) 0.2263(3) -0.02830(19) 0.265(7) Uiso 0.50 1 d PR . .
O1 O 0.0264(3) 0.2696(3) 0.02316(19) 0.142(7) Uiso 0.50 1 d PR . .
O2 O 0.1675(3) 0.2278(3) -0.00684(19) 0.195(11) Uiso 0.50 1 d PR . .
O3 O 0.0515(3) 0.2079(3) -0.08774(19) 0.295(18) Uiso 0.50 1 d PR . .
O4 O 0.0641(3) 0.1679(3) -0.01454(19) 0.45(3) Uiso 0.50 1 d PR . .
Cl2 Cl 0.1928(3) 0.3503(3) -0.10780(19) 0.144(3) Uiso 0.50 1 d PR . .
O5 O 0.1472(3) 0.3603(3) -0.07340(19) 0.116(8) Uiso 0.40 1 d PR . .
O6 O 0.1614(3) 0.3503(3) -0.15920(19) 0.125(8) Uiso 0.40 1 d PR . .
O7 O 0.1634(3) 0.3113(3) -0.10534(19) 0.083(6) Uiso 0.40 1 d PR . .
O8 O 0.2232(3) 0.3815(3) -0.09924(19) 0.079(6) Uiso 0.40 1 d PR . .
O9 O 0.2218(3) 0.2714(3) -0.09994(19) 0.155(10) Uiso 0.40 1 d PR . .
O10 O 0.0132(3) 0.5214(3) -0.46918(19) 0.297(19) Uiso 0.50 1 d PR . .
C70 C -0.0218(3) 0.5780(3) -0.50118(19) 0.32(3) Uiso 0.50 1 d PR . .

loop_
_atom_site_aniso_label
_atom_site_aniso_U_11
_atom_site_aniso_U_22
_atom_site_aniso_U_33
_atom_site_aniso_U_23
_atom_site_aniso_U_13
_atom_site_aniso_U_12
Zn1 0.0656(8) 0.0528(7) 0.0649(8) 0.0142(6) 0.0161(7) 0.0009(6)
Zn2 0.0691(8) 0.0701(8) 0.0411(7) 0.0009(6) 0.0128(6) -0.0135(7)
S1 0.0678(19) 0.0525(17) 0.087(2) 0.0079(15) 0.0212(16) 0.0073(14)
S2 0.0713(18) 0.0513(16) 0.0639(17) 0.0112(13) 0.0273(15) 0.0026(14)
S3 0.082(2) 0.0554(17) 0.0640(18) 0.0155(14) 0.0102(16) -0.0054(15)
S4 0.0668(19) 0.078(2) 0.0620(18) 0.0036(15) 0.0215(15) -0.0105(16)
S5 0.0712(19) 0.100(2) 0.0494(17) -0.0251(16) 0.0178(15) -0.0197(17)
S6 0.125(3) 0.0458(16) 0.0416(15) -0.0029(12) 0.0232(16) -0.0075(16)
S7 0.065(2) 0.096(3) 0.158(4) 0.071(2) 0.008(2) -0.0093(18)
N1 0.060(6) 0.054(5) 0.071(6) 0.007(5) 0.021(6) 0.003(4)
N2 0.075(7) 0.058(6) 0.076(7) 0.005(5) 0.016(6) 0.025(5)
N3 0.067(6) 0.064(6) 0.059(6) 0.003(5) 0.026(5) -0.006(5)
N4 0.056(5) 0.057(6) 0.055(5) 0.005(4) 0.018(4) -0.002(4)
N5 0.079(7) 0.045(6) 0.074(6) 0.004(5) 0.017(5) -0.008(5)
N6 0.133(9) 0.043(6) 0.060(6) 0.009(5) 0.010(6) -0.010(6)
N7 0.073(6) 0.056(6) 0.068(6) -0.002(5) 0.027(5) -0.013(5)
N8 0.108(8) 0.060(6) 0.072(6) -0.013(5) 0.054(6) -0.008(6)
N9 0.060(6) 0.082(7) 0.058(6) -0.028(5) 0.007(5) -0.015(5)
N10 0.085(7) 0.074(6) 0.050(6) -0.014(5) 0.003(5) -0.002(6)
N11 0.090(7) 0.048(6) 0.076(6) -0.017(5) 0.032(6) -0.005(5)
N12 0.084(7) 0.051(6) 0.049(5) 0.003(4) 0.026(5) -0.011(5)
B1 0.078(10) 0.048(8) 0.084(10) -0.006(7) 0.026(8) -0.015(7)
B2 0.075(10) 0.044(8) 0.106(12) -0.024(8) 0.030(9) -0.017(7)
C1 0.059(8) 0.063(8) 0.079(9) -0.008(7) 0.006(7) 0.006(6)
C2 0.072(9) 0.070(8) 0.102(11) 0.004(8) 0.009(8) 0.016(7)
C3 0.063(7) 0.055(7) 0.062(7) 0.002(5) 0.013(6) 0.000(6)
C4 0.124(11) 0.060(8) 0.073(8) 0.002(7) 0.046(8) 0.013(7)
C5 0.31(2) 0.070(10) 0.140(14) 0.035(10) 0.147(16) 0.050(12)
C6 0.43(4) 0.093(14) 0.179(19) 0.050(13) 0.20(2) 0.084(18)
C7 0.197(18) 0.125(15) 0.097(12) 0.016(11) 0.083(12) 0.033(13)
C8 0.081(9) 0.101(11) 0.092(10) -0.025(9) 0.025(8) 0.009(8)
C9 0.066(8) 0.106(11) 0.063(8) -0.022(7) 0.014(6) 0.006(7)
C10 0.211(18) 0.080(10) 0.163(15) -0.052(10) 0.112(14) -0.062(11)
C11 0.75(6) 0.061(12) 0.34(3) 0.048(15) 0.41(4) 0.04(2)
C12 0.064(8) 0.083(9) 0.071(8) 0.010(7) 0.016(6) -0.003(7)
C13 0.069(8) 0.073(8) 0.067(7) 0.012(6) 0.027(6) -0.010(6)
C14 0.058(7) 0.054(7) 0.063(7) -0.001(6) 0.019(6) 0.002(5)
C15 0.050(7) 0.073(8) 0.061(7) -0.001(6) 0.013(6) 0.001(6)
C16 0.076(9) 0.061(8) 0.094(9) 0.015(7) 0.029(8) 0.015(7)
C17 0.075(9) 0.060(8) 0.100(10) 0.011(7) 0.016(8) 0.015(7)
C18 0.085(10) 0.059(8) 0.105(11) -0.001(8) 0.040(9) 0.009(8)
C19 0.105(11) 0.090(10) 0.089(10) -0.035(8) 0.059(9) -0.032(9)
C20 0.074(8) 0.059(7) 0.074(8) -0.011(6) 0.035(7) -0.004(6)
C21 0.086(9) 0.092(9) 0.083(9) 0.013(7) 0.001(7) 0.003(8)
C22 0.066(8) 0.098(10) 0.113(11) 0.018(8) -0.019(8) -0.010(7)
C23 0.115(11) 0.054(8) 0.089(10) 0.014(7) 0.013(8) -0.018(7)
C24 0.150(14) 0.058(8) 0.092(10) 0.002(8) 0.014(10) -0.020(9)
C25 0.096(9) 0.047(7) 0.060(7) 0.015(6) 0.028(7) -0.002(6)
C26 0.121(11) 0.049(7) 0.055(8) 0.005(6) 0.021(8) 0.006(7)
C27 0.150(14) 0.069(9) 0.067(10) 0.011(7) 0.023(10) 0.039(9)
C28 0.138(14) 0.123(12) 0.069(10) -0.007(9) 0.003(10) 0.055(10)
C29 0.187(19) 0.121(13) 0.059(11) 0.018(9) 0.002(11) 0.076(13)
C30 0.21(2) 0.069(10) 0.051(9) 0.020(7) 0.008(12) 0.004(11)
C31 0.175(16) 0.057(8) 0.084(11) 0.015(7) 0.067(12) -0.012(9)
C32 0.196(18) 0.130(14) 0.096(11) 0.025(10) 0.062(12) -0.019(13)
C33 0.171(15) 0.130(13) 0.073(10) -0.008(9) 0.010(10) 0.024(11)
C34 0.096(9) 0.068(8) 0.083(9) -0.007(7) 0.042(8) -0.011(7)
C35 0.123(11) 0.084(9) 0.091(9) 0.012(8) 0.063(9) 0.013(9)
C36 0.072(8) 0.088(9) 0.054(7) -0.009(6) 0.030(6) -0.008(7)
C37 0.066(8) 0.060(8) 0.074(8) -0.010(6) 0.031(7) -0.010(6)
C38 0.094(10) 0.063(8) 0.080(9) -0.008(7) 0.017(8) -0.003(7)
C39 0.124(12) 0.085(11) 0.096(11) -0.011(8) 0.054(10) 0.009(9)
C40 0.087(10) 0.074(9) 0.113(12) 0.011(9) 0.043(9) 0.003(8)
C41 0.064(9) 0.112(12) 0.117(12) -0.001(10) 0.018(8) -0.004(9)
C42 0.059(8) 0.094(11) 0.106(11) -0.019(9) 0.038(8) -0.016(8)
C43 0.085(10) 0.120(12) 0.142(14) -0.047(10) -0.002(9) -0.018(9)
C44 0.138(13) 0.121(13) 0.109(12) -0.036(10) -0.028(11) 0.022(10)
C45 0.080(9) 0.091(10) 0.102(11) -0.045(8) 0.017(9) -0.021(7)
C46 0.085(10) 0.106(11) 0.079(10) -0.040(8) -0.002(8) -0.016(8)
C47 0.081(8) 0.087(9) 0.047(7) -0.021(6) 0.013(6) -0.010(7)
C48 0.114(11) 0.071(9) 0.035(7) -0.016(6) 0.007(7) -0.011(8)
C49 0.106(10) 0.081(9) 0.045(7) -0.027(7) 0.010(7) -0.024(8)
C50 0.122(12) 0.141(14) 0.061(9) -0.019(9) 0.035(9) -0.044(10)
C51 0.17(2) 0.21(3) 0.049(10) -0.013(15) 0.037(12) -0.083(18)
C52 0.27(3) 0.14(2) 0.065(13) 0.002(14) 0.007(18) -0.079(19)
C53 0.163(17) 0.097(13) 0.066(10) -0.018(10) -0.014(11) -0.040(12)
C54 0.29(3) 0.107(14) 0.112(14) -0.007(11) -0.030(15) 0.056(16)
C55 0.086(9) 0.099(10) 0.101(10) -0.033(9) 0.024(8) -0.013(8)
C56 0.091(10) 0.058(8) 0.118(11) -0.038(7) 0.043(9) -0.008(7)
C57 0.089(10) 0.049(7) 0.095(9) -0.013(6) 0.041(8) -0.002(7)
C58 0.095(9) 0.039(6) 0.043(6) -0.010(5) 0.033(6) -0.011(6)
C59 0.084(8) 0.050(6) 0.052(7) -0.003(5) 0.018(7) -0.011(6)
C60 0.096(9) 0.052(7) 0.064(8) 0.000(6) 0.021(8) -0.012(7)
C61 0.107(12) 0.077(9) 0.113(12) 0.002(9) 0.035(10) -0.011(8)
C62 0.107(13) 0.135(14) 0.097(13) -0.015(11) -0.008(11) -0.021(11)
C63 0.111(12) 0.118(12) 0.071(9) -0.012(8) 0.021(10) -0.030(10)
C64 0.106(10) 0.068(8) 0.048(7) -0.009(6) 0.023(7) -0.016(7)
C65 0.174(14) 0.108(11) 0.052(8) -0.005(7) 0.052(9) -0.020(10)
C66 0.111(10) 0.084(9) 0.083(9) 0.012(7) 0.049(8) 0.002(8)
C67 0.158(14) 0.124(12) 0.054(8) 0.002(8) 0.028(8) -0.035(10)
C68 0.29(3) 0.26(3) 0.135(18) 0.000(18) -0.008(19) -0.11(2)

loop_
_atom_type_symbol
_atom_type_description
_atom_type_scat_dispersion_real
_atom_type_scat_dispersion_imag
_atom_type_scat_source
C C 0.0033 0.0016 'International Tables Vol C Tables 4.2.6.8 and 6.1.1.4'
H H 0.0000 0.0000 'International Tables Vol C Tables 4.2.6.8 and 6.1.1.4'
B B 0.0013 0.0007 'International Tables Vol C Tables 4.2.6.8 and 6.1.1.4'
N N 0.0061 0.0033 'International Tables Vol C Tables 4.2.6.8 and 6.1.1.4'
O O 0.0106 0.0060 'International Tables Vol C Tables 4.2.6.8 and 6.1.1.4'
S S 0.1246 0.1234 'International Tables Vol C Tables 4.2.6.8 and 6.1.1.4'
Cl Cl 0.1484 0.1585 'International Tables Vol C Tables 4.2.6.8 and 6.1.1.4'
Zn Zn 0.2839 1.4301 'International Tables Vol C Tables 4.2.6.8 and 6.1.1.4'

loop_
_geom_angle_atom_site_label_1
_geom_angle_atom_site_label_2
_geom_angle_atom_site_label_3
_geom_angle
_geom_angle_site_symmetry_1
_geom_angle_site_symmetry_3
_geom_angle_publ_flag
S7 Zn1 S2 117.78(11) . . ?
S7 Zn1 S3 111.12(13) . . ?
S2 Zn1 S3 106.45(11) . . ?
S7 Zn1 S1 104.63(14) . . ?
S2 Zn1 S1 107.27(11) . . ?
S3 Zn1 S1 109.34(11) . . ?
S7 Zn2 S4 106.49(12) . . ?
S7 Zn2 S5 119.34(14) . . ?
S4 Zn2 S5 106.31(11) . . ?
S7 Zn2 S6 108.06(13) . . ?
S4 Zn2 S6 106.79(11) . . ?
S5 Zn2 S6 109.18(11) . . ?
C3 S1 Zn1 95.7(4) . . ?
C14 S2 Zn1 98.8(4) . . ?
C25 S3 Zn1 97.7(4) . . ?
C36 S4 Zn2 100.7(4) . . ?
C47 S5 Zn2 101.7(4) . . ?
C58 S6 Zn2 96.2(3) . . ?
C67 S7 Zn1 102.9(2) . . ?
C67 S7 Zn2 101.1(2) . . ?
Zn1 S7 Zn2 130.02(19) . . ?
C3 N1 C1 108.9(9) . . ?
C3 N1 B1 132.5(10) . . ?
C1 N1 B1 118.6(10) . . ?
C3 N2 C2 107.0(10) . . ?
C3 N2 C4 127.8(10) . . ?
C2 N2 C4 125.1(11) . . ?
C14 N3 C12 108.3(9) . . ?
C14 N3 B1 131.8(9) . . ?
C12 N3 B1 119.4(9) . . ?
C14 N4 C13 111.3(9) . . ?
C14 N4 C15 124.9(8) . . ?
C13 N4 C15 123.5(9) . . ?
C25 N5 C23 107.1(10) . . ?
C25 N5 B1 133.4(9) . . ?
C23 N5 B1 118.8(10) . . ?
C25 N6 C24 107.2(11) . . ?
C25 N6 C26 125.9(10) . . ?
C24 N6 C26 126.1(10) . . ?
C36 N7 C34 107.0(9) . . ?
C36 N7 B2 133.6(10) . . ?
C34 N7 B2 119.1(10) . . ?
C36 N8 C35 109.4(10) . . ?
C36 N8 C37 126.4(10) . . ?
C35 N8 C37 124.2(10) . . ?
C45 N9 C47 108.1(10) . . ?
C45 N9 B2 119.2(11) . . ?
C47 N9 B2 132.3(9) . . ?
C47 N10 C46 110.6(10) . . ?
C47 N10 C48 124.3(10) . . ?
C46 N10 C48 124.9(10) . . ?
C58 N11 C56 106.7(10) . . ?
C58 N11 B2 134.9(9) . . ?
C56 N11 B2 118.3(10) . . ?
C58 N12 C57 108.8(9) . . ?
C58 N12 C59 125.9(9) . . ?
C57 N12 C59 125.3(10) . . ?
N1 B1 N5 114.3(10) . . ?
N1 B1 N3 110.0(9) . . ?
N5 B1 N3 110.7(9) . . ?
N7 B2 N11 114.6(9) . . ?
N7 B2 N9 111.9(10) . . ?
N11 B2 N9 111.6(10) . . ?
C2 C1 N1 108.5(11) . . ?
C1 C2 N2 107.9(11) . . ?
N1 C3 N2 107.5(9) . . ?
N1 C3 S1 129.3(9) . . ?
N2 C3 S1 123.2(9) . . ?
C5 C4 C9 122.4(13) . . ?
C5 C4 N2 121.1(12) . . ?
C9 C4 N2 116.1(11) . . ?
C4 C5 C6 120.9(15) . . ?
C4 C5 C11 120.1(14) . . ?
C6 C5 C11 119.0(15) . . ?
C7 C6 C5 120.5(16) . . ?
C8 C7 C6 118.2(15) . . ?
C7 C8 C9 124.5(14) . . ?
C8 C9 C4 113.3(13) . . ?
C8 C9 C10 122.4(12) . . ?
C4 C9 C10 124.3(11) . . ?
C13 C12 N3 109.5(10) . . ?
C12 C13 N4 104.8(11) . . ?
N3 C14 N4 106.1(9) . . ?
N3 C14 S2 130.7(8) . . ?
N4 C14 S2 123.0(8) . . ?
C16 C15 C20 124.9(11) . . ?
C16 C15 N4 119.4(10) . . ?
C20 C15 N4 115.7(9) . . ?
C15 C16 C17 117.3(12) . . ?
C15 C16 C22 121.6(11) . . ?
C17 C16 C22 120.9(11) . . ?
C18 C17 C16 120.2(12) . . ?
C17 C18 C19 122.8(12) . . ?
C18 C19 C20 120.4(12) . . ?
C15 C20 C19 114.2(11) . . ?
C15 C20 C21 123.8(10) . . ?
C19 C20 C21 121.9(12) . . ?
C24 C23 N5 109.6(12) . . ?
C23 C24 N6 107.7(12) . . ?
N5 C25 N6 108.4(9) . . ?
N5 C25 S3 129.2(8) . . ?
N6 C25 S3 122.4(10) . . ?
C27 C26 C31 120.7(14) . . ?
C27 C26 N6 119.2(11) . . ?
C31 C26 N6 120.0(14) . . ?
C26 C27 C28 116.8(13) . . ?
C26 C27 C33 121.6(13) . . ?
C28 C27 C33 121.6(15) . . ?
C29 C28 C27 123.5(16) . . ?
C28 C29 C30 119.4(16) . . ?
C29 C30 C31 120.7(16) . . ?
C30 C31 C26 118.7(16) . . ?
C30 C31 C32 123.0(15) . . ?
C26 C31 C32 118.4(16) . . ?
C35 C34 N7 109.7(11) . . ?
C34 C35 N8 106.0(11) . . ?
N8 C36 N7 107.9(9) . . ?
N8 C36 S4 122.4(10) . . ?
N7 C36 S4 129.7(9) . . ?
C42 C37 C38 124.4(12) . . ?
C42 C37 N8 117.0(11) . . ?
C38 C37 N8 118.6(11) . . ?
C37 C38 C39 113.9(12) . . ?
C37 C38 C44 121.0(12) . . ?
C39 C38 C44 124.7(12) . . ?
C40 C39 C38 124.0(13) . . ?
C41 C40 C39 118.2(14) . . ?
C40 C41 C42 122.5(14) . . ?
C37 C42 C41 116.7(12) . . ?
C37 C42 C43 121.8(13) . . ?
C41 C42 C43 121.5(14) . . ?
C46 C45 N9 109.2(12) . . ?
C45 C46 N10 106.4(11) . . ?
N10 C47 N9 105.7(9) . . ?
N10 C47 S5 124.2(10) . . ?
N9 C47 S5 130.0(8) . . ?
C49 C48 N10 119.8(12) . . ?
C49 C48 C53 122.7(15) . . ?
N10 C48 C53 117.5(15) . . ?
C48 C49 C50 118.0(14) . . ?
C48 C49 C55 122.7(12) . . ?
C50 C49 C55 119.3(14) . . ?
C51 C50 C49 118.6(17) . . ?
C52 C51 C50 123(2) . . ?
C51 C52 C53 122(3) . . ?
C52 C53 C48 116(2) . . ?
C52 C53 C54 124(2) . . ?
C48 C53 C54 120.4(18) . . ?
C57 C56 N11 110.2(11) . . ?
C56 C57 N12 106.3(11) . . ?
N12 C58 N11 108.0(8) . . ?
N12 C58 S6 124.3(8) . . ?
N11 C58 S6 127.7(9) . . ?
C60 C59 C64 123.2(11) . . ?
C60 C59 N12 118.7(10) . . ?
C64 C59 N12 118.0(11) . . ?
C59 C60 C61 116.7(11) . . ?
C59 C60 C66 122.3(10) . . ?
C61 C60 C66 120.9(12) . . ?
C62 C61 C60 119.0(14) . . ?
C63 C62 C61 123.8(15) . . ?
C62 C63 C64 119.3(14) . . ?
C63 C64 C59 117.9(12) . . ?
C63 C64 C65 121.3(11) . . ?
C59 C64 C65 120.7(11) . . ?
C68 C67 S7 101.91(15) . . ?
O4 Cl1 O2 102.8 . . ?
O4 Cl1 O3 88.3 . . ?
O2 Cl1 O3 114.7 . . ?
O4 Cl1 O1 93.5 . . ?
O2 Cl1 O1 113.5 . . ?
O3 Cl1 O1 130.1 . . ?
O8 Cl2 O7 162.2 . . ?
O8 Cl2 O6 109.4 . . ?
O7 Cl2 O6 88.4 . . ?
O8 Cl2 O5 100.2 . . ?
O7 Cl2 O5 70.5 . . ?
O6 Cl2 O5 118.5 . . ?
O8 Cl2 O9 124.8 . . ?
O7 Cl2 O9 48.8 . . ?
O6 Cl2 O9 98.6 . . ?
O5 Cl2 O9 106.9 . . ?
Cl2 O5 O7 42.2 . . ?
Cl2 O5 O8 28.8 . . ?
O7 O5 O8 70.3 . . ?
Cl2 O6 O7 38.9 . . ?
Cl2 O6 O8 27.5 . . ?
O7 O6 O8 66.4 . . ?
Cl2 O7 O9 97.0 . . ?
Cl2 O7 O5 67.4 . . ?
O9 O7 O5 134.9 . . ?
Cl2 O7 O6 52.7 . . ?
O9 O7 O6 104.5 . . ?
O5 O7 O6 98.4 . . ?
Cl2 O7 O8 8.2 . . ?
O9 O7 O8 94.9 . . ?
O5 O7 O8 63.5 . . ?
O6 O7 O8 60.9 . . ?
Cl2 O8 O5 51.0 . . ?
Cl2 O8 O6 43.2 . . ?
O5 O8 O6 81.2 . . ?
Cl2 O8 O7 9.6 . . ?
O5 O8 O7 46.2 . . ?
O6 O8 O7 52.7 . . ?
O7 O9 Cl2 34.2 . . ?
C70 O10 O10 88.5(3) . 3_564 ?

loop_
_geom_bond_atom_site_label_1
_geom_bond_atom_site_label_2
_geom_bond_distance
_geom_bond_site_symmetry_2
_geom_bond_publ_flag
Zn1 S7 2.308(4) . ?
Zn1 S2 2.335(3) . ?
Zn1 S3 2.349(3) . ?
Zn1 S1 2.365(3) . ?
Zn2 S7 2.325(4) . ?
Zn2 S4 2.333(3) . ?
Zn2 S5 2.337(3) . ?
Zn2 S6 2.345(3) . ?
S1 C3 1.719(11) . ?
S2 C14 1.699(11) . ?
S3 C25 1.718(11) . ?
S4 C36 1.686(11) . ?
S5 C47 1.675(12) . ?
S6 C58 1.701(10) . ?
S7 C67 2.109(6) . ?
N1 C3 1.339(12) . ?
N1 C1 1.360(12) . ?
N1 B1 1.544(15) . ?
N2 C3 1.368(12) . ?
N2 C2 1.388(13) . ?
N2 C4 1.447(14) . ?
N3 C14 1.346(11) . ?
N3 C12 1.393(13) . ?
N3 B1 1.570(14) . ?
N4 C14 1.365(11) . ?
N4 C13 1.380(12) . ?
N4 C15 1.476(12) . ?
N5 C25 1.342(13) . ?
N5 C23 1.373(13) . ?
N5 B1 1.549(15) . ?
N6 C25 1.367(12) . ?
N6 C24 1.378(14) . ?
N6 C26 1.449(14) . ?
N7 C36 1.372(13) . ?
N7 C34 1.395(13) . ?
N7 B2 1.537(15) . ?
N8 C36 1.368(13) . ?
N8 C35 1.395(13) . ?
N8 C37 1.419(13) . ?
N9 C45 1.380(13) . ?
N9 C47 1.386(13) . ?
N9 B2 1.554(16) . ?
N10 C47 1.336(12) . ?
N10 C46 1.394(14) . ?
N10 C48 1.430(14) . ?
N11 C58 1.364(12) . ?
N11 C56 1.392(13) . ?
N11 B2 1.539(16) . ?
N12 C58 1.357(12) . ?
N12 C57 1.403(12) . ?
N12 C59 1.422(12) . ?
C1 C2 1.324(15) . ?
C4 C5 1.310(17) . ?
C4 C9 1.417(16) . ?
C5 C6 1.38(2) . ?
C5 C11 1.57(2) . ?
C6 C7 1.35(2) . ?
C7 C8 1.343(18) . ?
C8 C9 1.410(16) . ?
C9 C10 1.497(17) . ?
C12 C13 1.351(14) . ?
C15 C16 1.358(14) . ?
C15 C20 1.411(14) . ?
C16 C17 1.397(15) . ?
C16 C22 1.515(15) . ?
C17 C18 1.329(15) . ?
C18 C19 1.369(16) . ?
C19 C20 1.417(15) . ?
C20 C21 1.532(14) . ?
C23 C24 1.318(16) . ?
C26 C27 1.378(17) . ?
C26 C31 1.401(16) . ?
C27 C28 1.397(17) . ?
C27 C33 1.491(17) . ?
C28 C29 1.328(19) . ?
C29 C30 1.37(2) . ?
C30 C31 1.385(19) . ?
C31 C32 1.49(2) . ?
C34 C35 1.360(15) . ?
C37 C42 1.374(15) . ?
C37 C38 1.388(14) . ?
C38 C39 1.390(16) . ?
C38 C44 1.484(16) . ?
C39 C40 1.371(16) . ?
C40 C41 1.340(17) . ?
C41 C42 1.384(17) . ?
C42 C43 1.528(16) . ?
C45 C46 1.324(16) . ?
C48 C49 1.320(16) . ?
C48 C53 1.438(19) . ?
C49 C50 1.417(17) . ?
C49 C55 1.520(16) . ?
C50 C51 1.35(2) . ?
C51 C52 1.32(3) . ?
C52 C53 1.35(3) . ?
C53 C54 1.52(2) . ?
C56 C57 1.326(15) . ?
C59 C60 1.356(14) . ?
C59 C64 1.388(14) . ?
C60 C61 1.413(16) . ?
C60 C66 1.512(12) . ?
C61 C62 1.355(18) . ?
C62 C63 1.321(18) . ?
C63 C64 1.382(16) . ?
C64 C65 1.490(16) . ?
C67 C68 1.5848 . ?
Cl1 O4 1.2775 . ?
Cl1 O2 1.4033 . ?
Cl1 O3 1.4113 . ?
Cl1 O1 1.9468 . ?
Cl2 O8 0.8018 . ?
Cl2 O7 0.9393 . ?
Cl2 O6 1.1886 . ?
Cl2 O5 1.2920 . ?
Cl2 O9 1.6569 . ?
O5 O7 1.3190 . ?
O5 O8 1.6362 . ?
O6 O7 1.4940 . ?
O6 O8 1.6395 . ?
O7 O9 1.2558 . ?
O7 O8 1.7204 . ?
O10 C70 1.4051 . ?
O10 O10 1.651(10) 3_564 ?
